data_2016330
loop_
_publ_author_name
'De, Subhasis'
'Day, Cynthia S.'
'Welker, Mark E.'

_publ_section_title
;An unusual oligomerization/oxidation reaction of a 3-boron-substituted
 1-phenylbuta-1,3-diene produces
 6,9,16,19-tetraphenyl-5,15-distyryl-3,13,25,26-tetraoxa-2,12-diborapentacyclo[16.2.2.2^8,11^.1^2,5^.1^12,15^]hexacosa-1(20),7,10,17-tetraene
;
_journal_coeditor_code GG3111
_journal_issue 12
_journal_name_full 'Acta Crystallographica Section C'
_journal_page_first o729
_journal_page_last o730
_journal_paper_doi 10.1107/S0108270107050986
_journal_volume 63
_journal_year 2007
_chemical_formula_iupac 'C60 H54 B2 O4'
_chemical_formula_moiety 'C60 H54 B2 O4'
_chemical_formula_sum 'C60 H54 B2 O4'
_chemical_formula_weight 860.65
_chemical_name_systematic
;6,9,16,19-tetraphenyl-5,15-distyryl-3,13,25,26-tetraoxa-2,12-
diborapentacyclo[16.2.2.2^8,11^.1^2,5^.1^12,15^]hexacosa-1(20),7,10,17-tetraene
;
_space_group_IT_number 14
_symmetry_cell_setting monoclinic
_symmetry_space_group_name_Hall '-P 2yn'
_symmetry_space_group_name_H-M 'P 1 21/n 1'
_atom_sites_solution_hydrogens geom
_atom_sites_solution_primary direct
_atom_sites_solution_secondary difmap
_audit_creation_method SHELXTL-PC
_cell_angle_alpha 90.00
_cell_angle_beta 101.764(3)
_cell_angle_gamma 90.00
_cell_formula_units_Z 2
_cell_length_a 13.212(3)
_cell_length_b 6.0975(13)
_cell_length_c 29.028(6)
_cell_measurement_reflns_used 1350
_cell_measurement_temperature 193(2)
_cell_measurement_theta_max 18.810
_cell_measurement_theta_min 3.824
_cell_volume 2289.4(9)
_computing_cell_refinement 'SAINT (Bruker, 2002)'
_computing_data_collection 'SMART (Bruker, 2002)'
_computing_data_reduction 'SAINT (Bruker, 2002)'
_computing_molecular_graphics 'SHELXTL (Bruker, 2001)'
_computing_publication_material 'SHELXTL (Bruker, 2001)'
_computing_structure_refinement 'SHELXTL (Bruker, 2001)'
_computing_structure_solution 'SHELXTL (Bruker, 2001)'
_diffrn_ambient_temperature 193(2)
_diffrn_measured_fraction_theta_full 0.993
_diffrn_measured_fraction_theta_max 0.993
_diffrn_measurement_device_type 'Bruker APEX CCD area-detector'
_diffrn_measurement_method '\f and \w'
_diffrn_radiation_monochromator graphite
_diffrn_radiation_source 'fine-focus sealed tube'
_diffrn_radiation_type MoK\a
_diffrn_radiation_wavelength 0.71073
_diffrn_reflns_av_R_equivalents 0.0824
_diffrn_reflns_av_sigmaI/netI 0.0796
_diffrn_reflns_limit_h_max 14
_diffrn_reflns_limit_h_min -14
_diffrn_reflns_limit_k_max 6
_diffrn_reflns_limit_k_min -6
_diffrn_reflns_limit_l_max 31
_diffrn_reflns_limit_l_min -32
_diffrn_reflns_number 13447
_diffrn_reflns_theta_full 23.26
_diffrn_reflns_theta_max 23.26
_diffrn_reflns_theta_min 3.82
_exptl_absorpt_coefficient_mu 0.076
_exptl_absorpt_correction_T_max 0.998
_exptl_absorpt_correction_T_min 0.973
_exptl_absorpt_correction_type multi-scan
_exptl_absorpt_process_details '(SADABS; Sheldrick, 1996))'
_exptl_crystal_colour colourless
_exptl_crystal_density_diffrn 1.249
_exptl_crystal_density_method 'not measured'
_exptl_crystal_description plate
_exptl_crystal_F_000 912
_exptl_crystal_size_max 0.37
_exptl_crystal_size_mid 0.09
_exptl_crystal_size_min 0.03
_refine_diff_density_max 0.16
_refine_diff_density_min -0.15
_refine_ls_extinction_method none
_refine_ls_goodness_of_fit_ref 0.850
_refine_ls_hydrogen_treatment constr
_refine_ls_matrix_type full
_refine_ls_number_parameters 298
_refine_ls_number_reflns 3260
_refine_ls_number_restraints 0
_refine_ls_restrained_S_all 0.850
_refine_ls_R_factor_all 0.0946
_refine_ls_R_factor_gt 0.0478
_refine_ls_shift/su_max 0.000
_refine_ls_shift/su_mean 0.000
_refine_ls_structure_factor_coef Fsqd
_refine_ls_weighting_details 'w=1/[\s^2^(Fo^2^)+(0.0438P)^2^] where P=(Fo^2^+2Fc^2^)/3'
_refine_ls_weighting_scheme calc
_refine_ls_wR_factor_gt 0.0949
_refine_ls_wR_factor_ref 0.1074
_reflns_number_gt 1769
_reflns_number_total 3260
_reflns_threshold_expression I>2\s(I)
_cod_data_source_file gg3111.cif
_cod_data_source_block I
_cod_original_sg_symbol_H-M 'P 21/n'
_cod_database_code 2016330
_cod_database_fobs_code 2016330

loop_
_symmetry_equiv_pos_as_xyz
'x, y, z'
'-x+1/2, y+1/2, -z+1/2'
'-x, -y, -z'
'x-1/2, -y-1/2, z-1/2'

loop_
_atom_site_type_symbol
_atom_site_label
_atom_site_fract_x
_atom_site_fract_y
_atom_site_fract_z
_atom_site_U_iso_or_equiv
_atom_site_adp_type
_atom_site_calc_flag
_atom_site_refinement_flags
_atom_site_occupancy
O O1 0.02916(13) 0.9165(3) 0.11343(6) 0.0502(5) Uani d . 1
O O2 0.02893(14) 0.5719(4) 0.08287(6) 0.0554(5) Uani d . 1
B B1 0.0560(2) 0.7872(7) 0.07959(11) 0.0458(9) Uani d . 1
C C1 -0.0352(2) 0.7881(5) 0.13841(9) 0.0459(8) Uani d . 1
C C2 -0.0126(2) 0.5528(5) 0.12540(10) 0.0563(9) Uani d . 1
H H2A 0.0383 0.4833 0.1510 0.068 Uiso calc R 1
H H2B -0.0767 0.4639 0.1195 0.068 Uiso calc R 1
C C3 0.1148(2) 0.8724(5) 0.04198(9) 0.0437(8) Uani d . 1
C C4 0.1710(2) 1.0525(5) 0.05104(9) 0.0462(8) Uani d . 1
H H4 0.1725 1.1227 0.0804 0.055 Uiso calc R 1
C C5 0.23293(19) 1.1552(5) 0.01851(8) 0.0428(7) Uani d . 1
H H5 0.2153 1.3149 0.0164 0.051 Uiso calc R 1
C C6 0.20079(18) 1.0614(5) -0.03082(9) 0.0399(7) Uani d . 1
C C7 0.1888(2) 0.8187(5) -0.03085(9) 0.0442(7) Uani d . 1
H H7A 0.2556 0.7502 -0.0163 0.053 Uiso calc R 1
H H7B 0.1689 0.7656 -0.0637 0.053 Uiso calc R 1
C C8 0.1061(2) 0.7512(5) -0.00349(9) 0.0470(8) Uani d . 1
H H8A 0.0369 0.7784 -0.0233 0.056 Uiso calc R 1
H H8B 0.1122 0.5919 0.0031 0.056 Uiso calc R 1
C C9 0.3491(2) 1.1380(5) 0.03802(8) 0.0401(7) Uani d . 1
C C10 0.4123(2) 1.3111(5) 0.03443(9) 0.0546(8) Uani d . 1
H H10 0.3833 1.4419 0.0196 0.066 Uiso calc R 1
C C11 0.5182(3) 1.3005(6) 0.05202(10) 0.0656(9) Uani d . 1
H H11 0.5610 1.4228 0.0492 0.079 Uiso calc R 1
C C12 0.5598(2) 1.1134(7) 0.07333(10) 0.0635(9) Uani d . 1
H H12 0.6322 1.1048 0.0853 0.076 Uiso calc R 1
C C13 0.4985(2) 0.9381(6) 0.07768(10) 0.0611(9) Uani d . 1
H H13 0.5282 0.8078 0.0925 0.073 Uiso calc R 1
C C14 0.3926(2) 0.9502(5) 0.06038(9) 0.0542(8) Uani d . 1
H H14 0.3498 0.8287 0.0639 0.065 Uiso calc R 1
C C15 -0.0009(2) 0.8229(5) 0.19025(9) 0.0523(8) Uani d . 1
H H15 -0.0349 0.7396 0.2102 0.063 Uiso calc R 1
C C16 0.0720(2) 0.9580(5) 0.21068(10) 0.0567(9) Uani d . 1
H H16 0.1015 1.0504 0.1906 0.068 Uiso calc R 1
C C17 0.1126(2) 0.9806(5) 0.26172(10) 0.0527(8) Uani d . 1
C C18 0.0972(2) 0.8165(6) 0.29293(11) 0.0682(10) Uani d . 1
H H18 0.0601 0.6880 0.2813 0.082 Uiso calc R 1
C C19 0.1352(3) 0.8385(7) 0.34062(11) 0.0797(11) Uani d . 1
H H19 0.1228 0.7268 0.3616 0.096 Uiso calc R 1
C C20 0.1906(3) 1.0201(7) 0.35771(12) 0.0797(11) Uani d . 1
H H20 0.2179 1.0343 0.3905 0.096 Uiso calc R 1
C C21 0.2066(3) 1.1817(7) 0.32733(13) 0.0875(12) Uani d . 1
H H21 0.2440 1.3096 0.3393 0.105 Uiso calc R 1
C C22 0.1694(2) 1.1616(6) 0.27949(12) 0.0748(10) Uani d . 1
H H22 0.1830 1.2733 0.2588 0.090 Uiso calc R 1
C C23 0.18342(18) 1.1917(5) -0.06795(9) 0.0424(7) Uani d . 1
H H23 0.1947 1.3435 -0.0615 0.051 Uiso calc R 1
C C24 0.14816(19) 1.1333(5) -0.11930(8) 0.0454(8) Uani d . 1
H H24 0.1465 0.9694 -0.1209 0.054 Uiso calc R 1
C C25 0.2251(2) 1.2078(5) -0.14893(9) 0.0445(7) Uani d . 1
C C26 0.2732(2) 1.4079(5) -0.14383(10) 0.0541(8) Uani d . 1
H H26 0.2571 1.5090 -0.1215 0.065 Uiso calc R 1
C C27 0.3450(2) 1.4662(6) -0.17074(11) 0.0630(9) Uani d . 1
H H27 0.3782 1.6051 -0.1665 0.076 Uiso calc R 1
C C28 0.3672(2) 1.3225(7) -0.20316(12) 0.0700(10) Uani d . 1
H H28 0.4161 1.3614 -0.2217 0.084 Uiso calc R 1
C C29 0.3199(3) 1.1233(7) -0.20916(11) 0.0697(10) Uani d . 1
H H29 0.3357 1.0234 -0.2318 0.084 Uiso calc R 1
C C30 0.2482(2) 1.0659(6) -0.18210(10) 0.0573(8) Uani d . 1
H H30 0.2149 0.9272 -0.1866 0.069 Uiso calc R 1

loop_
_atom_site_aniso_label
_atom_site_aniso_U_11
_atom_site_aniso_U_22
_atom_site_aniso_U_33
_atom_site_aniso_U_12
_atom_site_aniso_U_13
_atom_site_aniso_U_23
O1 0.0457(12) 0.0705(14) 0.0352(11) -0.0053(11) 0.0101(9) -0.0040(11)
O2 0.0543(13) 0.0691(15) 0.0431(12) 0.0054(11) 0.0102(10) 0.0027(11)
B1 0.035(2) 0.060(3) 0.037(2) 0.0030(19) -0.0055(16) 0.000(2)
C1 0.0461(19) 0.060(2) 0.0322(16) -0.0059(16) 0.0081(14) 0.0023(16)
C2 0.0517(19) 0.073(2) 0.0422(19) -0.0015(17) 0.0045(15) 0.0111(17)
C3 0.0353(17) 0.060(2) 0.0333(17) 0.0095(15) 0.0011(13) 0.0021(15)
C4 0.0384(17) 0.070(2) 0.0292(16) 0.0107(17) 0.0040(13) -0.0004(16)
C5 0.0405(17) 0.055(2) 0.0309(15) 0.0091(15) 0.0031(13) -0.0007(14)
C6 0.0315(16) 0.058(2) 0.0291(16) 0.0100(15) 0.0043(12) -0.0019(16)
C7 0.0462(18) 0.055(2) 0.0296(15) 0.0054(15) 0.0040(13) -0.0012(15)
C8 0.0446(18) 0.055(2) 0.0400(17) 0.0068(15) 0.0060(14) 0.0013(15)
C9 0.0392(17) 0.053(2) 0.0262(15) 0.0067(16) 0.0026(13) -0.0047(15)
C10 0.054(2) 0.064(2) 0.0441(18) 0.0042(19) 0.0057(15) 0.0044(17)
C11 0.050(2) 0.092(3) 0.054(2) -0.008(2) 0.0092(17) 0.006(2)
C12 0.0356(19) 0.103(3) 0.050(2) 0.009(2) 0.0049(16) -0.007(2)
C13 0.049(2) 0.073(2) 0.056(2) 0.014(2) -0.0020(17) 0.0005(19)
C14 0.047(2) 0.067(2) 0.0452(18) 0.0066(17) 0.0002(15) 0.0062(17)
C15 0.0421(19) 0.076(2) 0.0366(17) -0.0058(17) 0.0036(14) -0.0003(17)
C16 0.0510(19) 0.081(2) 0.0387(18) -0.0022(18) 0.0113(15) 0.0008(17)
C17 0.0452(19) 0.073(2) 0.0393(19) -0.0021(17) 0.0080(15) -0.0054(18)
C18 0.079(2) 0.078(3) 0.043(2) -0.004(2) 0.0028(17) 0.001(2)
C19 0.099(3) 0.093(3) 0.040(2) -0.007(2) -0.0035(19) 0.002(2)
C20 0.087(3) 0.103(3) 0.044(2) -0.011(2) 0.0021(19) -0.007(2)
C21 0.096(3) 0.108(3) 0.053(2) -0.031(2) 0.003(2) -0.013(2)
C22 0.072(2) 0.094(3) 0.057(2) -0.028(2) 0.0115(18) -0.010(2)
C23 0.0371(17) 0.056(2) 0.0326(16) 0.0019(15) 0.0031(13) -0.0025(16)
C24 0.0423(18) 0.060(2) 0.0318(16) 0.0000(15) 0.0033(13) 0.0014(15)
C25 0.0360(17) 0.060(2) 0.0339(17) -0.0016(16) -0.0005(13) 0.0034(16)
C26 0.0485(19) 0.067(2) 0.0462(19) 0.0030(18) 0.0074(15) 0.0025(17)
C27 0.059(2) 0.075(3) 0.054(2) -0.0067(19) 0.0088(18) 0.010(2)
C28 0.054(2) 0.106(3) 0.053(2) -0.012(2) 0.0185(17) 0.010(2)
C29 0.066(2) 0.099(3) 0.046(2) -0.001(2) 0.0179(18) -0.005(2)
C30 0.055(2) 0.077(2) 0.0413(18) -0.0027(18) 0.0131(16) -0.0058(18)

loop_
_atom_type_symbol
_atom_type_description
_atom_type_scat_dispersion_real
_atom_type_scat_dispersion_imag
_atom_type_scat_source
C C 0.0033 0.0016 'International Tables Vol C Tables 4.2.6.8 and 6.1.1.4'
H H 0.0000 0.0000 'International Tables Vol C Tables 4.2.6.8 and 6.1.1.4'
B B 0.0013 0.0007 'International Tables Vol C Tables 4.2.6.8 and 6.1.1.4'
O O 0.0106 0.0060 'International Tables Vol C Tables 4.2.6.8 and 6.1.1.4'

loop_
_geom_angle_atom_site_label_1
_geom_angle_atom_site_label_2
_geom_angle_atom_site_label_3
_geom_angle_site_symmetry_1
_geom_angle_site_symmetry_3
_geom_angle
_geom_angle_publ_flag
B1 O1 C1 . . 108.2(2) y
B1 O2 C2 . . 106.6(2) y
O1 B1 O2 . . 113.3(3) y
O1 B1 C3 . . 123.7(3) y
O2 B1 C3 . . 123.0(3) y
O1 C1 C15 . . 109.7(2) y
O1 C1 C2 . . 102.6(2) n
C15 C1 C2 . . 110.3(2) n
O1 C1 C24 . 3_575 105.8(2) n
C15 C1 C24 . 3_575 112.8(2) n
C2 C1 C24 . 3_575 115.0(2) n
O2 C2 C1 . . 105.1(2) n
C4 C3 C8 . . 121.6(3) n
C4 C3 B1 . . 118.6(3) y
C8 C3 B1 . . 119.7(3) y
C3 C4 C5 . . 125.2(3) n
C4 C5 C6 . . 110.5(2) n
C4 C5 C9 . . 111.8(2) n
C6 C5 C9 . . 113.0(2) n
C23 C6 C7 . . 126.6(2) n
C23 C6 C5 . . 120.7(3) n
C7 C6 C5 . . 112.6(2) n
C6 C7 C8 . . 110.7(2) n
C3 C8 C7 . . 113.0(2) n
C10 C9 C14 . . 118.4(3) n
C10 C9 C5 . . 120.2(3) n
C14 C9 C5 . . 121.4(3) n
C9 C10 C11 . . 121.5(3) n
C12 C11 C10 . . 119.3(3) n
C11 C12 C13 . . 120.5(3) n
C12 C13 C14 . . 120.0(3) n
C9 C14 C13 . . 120.3(3) n
C16 C15 C1 . . 126.0(3) n
C15 C16 C17 . . 126.5(3) n
C22 C17 C18 . . 118.3(3) n
C22 C17 C16 . . 120.7(3) n
C18 C17 C16 . . 121.0(3) n
C19 C18 C17 . . 120.8(3) n
C20 C19 C18 . . 120.2(3) n
C19 C20 C21 . . 119.5(3) n
C20 C21 C22 . . 121.0(4) n
C17 C22 C21 . . 120.3(3) n
C6 C23 C24 . . 129.1(3) n
C23 C24 C25 . . 112.2(2) n
C23 C24 C1 . 3_575 111.0(2) n
C25 C24 C1 . 3_575 114.0(2) n
C26 C25 C30 . . 118.2(3) n
C26 C25 C24 . . 123.4(3) n
C30 C25 C24 . . 118.4(3) n
C25 C26 C27 . . 121.4(3) n
C28 C27 C26 . . 119.4(3) n
C29 C28 C27 . . 120.3(3) n
C28 C29 C30 . . 120.0(3) n
C25 C30 C29 . . 120.7(3) n
O2 C2 H2A . . 110.7 ?
C1 C2 H2A . . 110.7 ?
O2 C2 H2B . . 110.7 ?
C1 C2 H2B . . 110.7 ?
H2A C2 H2B . . 108.8 ?
C3 C4 H4 . . 117.4 ?
C5 C4 H4 . . 117.4 ?
C4 C5 H5 . . 107.0 ?
C6 C5 H5 . . 107.0 ?
C9 C5 H5 . . 107.0 ?
C6 C7 H7A . . 109.5 ?
C8 C7 H7A . . 109.5 ?
C6 C7 H7B . . 109.5 ?
C8 C7 H7B . . 109.5 ?
H7A C7 H7B . . 108.1 ?
C3 C8 H8A . . 109.0 ?
C7 C8 H8A . . 109.0 ?
C3 C8 H8B . . 109.0 ?
C7 C8 H8B . . 109.0 ?
H8A C8 H8B . . 107.8 ?
C9 C10 H10 . . 119.3 ?
C11 C10 H10 . . 119.3 ?
C12 C11 H11 . . 120.3 ?
C10 C11 H11 . . 120.3 ?
C11 C12 H12 . . 119.8 ?
C13 C12 H12 . . 119.8 ?
C12 C13 H13 . . 120.0 ?
C14 C13 H13 . . 120.0 ?
C9 C14 H14 . . 119.8 ?
C13 C14 H14 . . 119.8 ?
C16 C15 H15 . . 117.0 ?
C1 C15 H15 . . 117.0 ?
C15 C16 H16 . . 116.7 ?
C17 C16 H16 . . 116.7 ?
C19 C18 H18 . . 119.6 ?
C17 C18 H18 . . 119.6 ?
C20 C19 H19 . . 119.9 ?
C18 C19 H19 . . 119.9 ?
C19 C20 H20 . . 120.2 ?
C21 C20 H20 . . 120.2 ?
C20 C21 H21 . . 119.5 ?
C22 C21 H21 . . 119.5 ?
C17 C22 H22 . . 119.9 ?
C21 C22 H22 . . 119.9 ?
C6 C23 H23 . . 115.5 ?
C24 C23 H23 . . 115.5 ?
C23 C24 H24 . . 106.3 ?
C25 C24 H24 . . 106.3 ?
C1 C24 H24 3_575 . 106.3 ?
C25 C26 H26 . . 119.3 ?
C27 C26 H26 . . 119.3 ?
C28 C27 H27 . . 120.3 ?
C26 C27 H27 . . 120.3 ?
C29 C28 H28 . . 119.9 ?
C27 C28 H28 . . 119.9 ?
C28 C29 H29 . . 120.0 ?
C30 C29 H29 . . 120.0 ?
C25 C30 H30 . . 119.6 ?
C29 C30 H30 . . 119.6 ?

loop_
_geom_bond_atom_site_label_1
_geom_bond_atom_site_label_2
_geom_bond_site_symmetry_2
_geom_bond_distance
_geom_bond_publ_flag
O1 B1 . 1.361(4) y
O1 C1 . 1.454(3) y
O2 B1 . 1.369(4) y
O2 C2 . 1.455(3) y
B1 C3 . 1.553(4) y
C1 C15 . 1.496(3) y
C1 C2 . 1.528(4) y
C1 C24 3_575 1.558(3) y
C3 C4 . 1.322(4) y
C3 C8 . 1.496(3) y
C4 C5 . 1.506(3) y
C5 C6 . 1.520(3) y
C5 C9 . 1.528(3) y
C6 C23 . 1.321(3) n
C6 C7 . 1.488(4) y
C7 C8 . 1.532(3) y
C9 C10 . 1.362(4) n
C9 C14 . 1.382(4) n
C10 C11 . 1.389(4) n
C11 C12 . 1.360(4) n
C12 C13 . 1.362(4) n
C13 C14 . 1.389(4) n
C15 C16 . 1.313(4) n
C16 C17 . 1.476(4) n
C17 C22 . 1.374(4) n
C17 C18 . 1.392(4) n
C18 C19 . 1.380(4) n
C19 C20 . 1.364(4) n
C20 C21 . 1.367(4) n
C21 C22 . 1.381(4) n
C23 C24 . 1.511(3) y
C24 C25 . 1.529(4) y
C24 C1 3_575 1.558(3) n
C25 C26 . 1.369(4) n
C25 C30 . 1.374(4) n
C26 C27 . 1.393(4) n
C27 C28 . 1.361(4) n
C28 C29 . 1.361(4) n
C29 C30 . 1.392(4) n
C2 H2A . 0.9900 n
C2 H2B . 0.9900 n
C4 H4 . 0.9500 n
C5 H5 . 1.0000 n
C7 H7A . 0.9900 n
C7 H7B . 0.9900 n
C8 H8A . 0.9900 n
C8 H8B . 0.9900 n
C10 H10 . 0.9500 n
C11 H11 . 0.9500 n
C12 H12 . 0.9500 n
C13 H13 . 0.9500 n
C14 H14 . 0.9500 n
C15 H15 . 0.9500 n
C16 H16 . 0.9500 n
C18 H18 . 0.9500 n
C19 H19 . 0.9500 n
C20 H20 . 0.9500 n
C21 H21 . 0.9500 n
C22 H22 . 0.9500 n
C23 H23 . 0.9500 n
C24 H24 . 1.0000 n
C26 H26 . 0.9500 n
C27 H27 . 0.9500 n
C28 H28 . 0.9500 n
C29 H29 . 0.9500 n
C30 H30 . 0.9500 n

loop_
_geom_torsion_atom_site_label_1
_geom_torsion_atom_site_label_2
_geom_torsion_atom_site_label_3
_geom_torsion_atom_site_label_4
_geom_torsion_site_symmetry_1
_geom_torsion_site_symmetry_4
_geom_torsion
C1 O1 B1 O2 . . -8.9(3)
C1 O1 B1 C3 . . 173.2(2)
C2 O2 B1 O1 . . -4.9(3)
C2 O2 B1 C3 . . 173.1(2)
B1 O1 C1 C15 . . 135.0(2)
B1 O1 C1 C2 . . 17.8(3)
B1 O1 C1 C24 . 3_575 -103.1(2)
B1 O2 C2 C1 . . 15.8(3)
O1 C1 C2 O2 . . -20.2(3)
C15 C1 C2 O2 . . -137.0(2)
C24 C1 C2 O2 3_575 . 94.1(2)
O1 B1 C3 C4 . . 23.0(4)
O2 B1 C3 C4 . . -154.8(3)
O1 B1 C3 C8 . . -156.5(2)
O2 B1 C3 C8 . . 25.7(4)
C8 C3 C4 C5 . . -0.9(4)
B1 C3 C4 C5 . . 179.6(2)
C3 C4 C5 C6 . . 14.8(4)
C3 C4 C5 C9 . . -112.0(3)
C4 C5 C6 C23 . . 133.7(3)
C9 C5 C6 C23 . . -100.1(3)
C4 C5 C6 C7 . . -44.2(3)
C9 C5 C6 C7 . . 82.0(3)
C23 C6 C7 C8 . . -117.8(3)
C5 C6 C7 C8 . . 60.0(3)
C4 C3 C8 C7 . . 15.4(4)
B1 C3 C8 C7 . . -165.1(2)
C6 C7 C8 C3 . . -44.1(3)
C4 C5 C9 C10 . . -138.7(3)
C6 C5 C9 C10 . . 95.9(3)
C4 C5 C9 C14 . . 40.1(3)
C6 C5 C9 C14 . . -85.4(3)
C14 C9 C10 C11 . . 0.9(4)
C5 C9 C10 C11 . . 179.7(2)
C9 C10 C11 C12 . . 0.0(4)
C10 C11 C12 C13 . . -0.4(5)
C11 C12 C13 C14 . . -0.2(5)
C10 C9 C14 C13 . . -1.4(4)
C5 C9 C14 C13 . . 179.8(2)
C12 C13 C14 C9 . . 1.1(4)
O1 C1 C15 C16 . . 3.8(4)
C2 C1 C15 C16 . . 116.1(3)
C24 C1 C15 C16 3_575 . -113.8(3)
C1 C15 C16 C17 . . -174.5(3)
C15 C16 C17 C22 . . -163.7(3)
C15 C16 C17 C18 . . 18.3(5)
C22 C17 C18 C19 . . 2.0(5)
C16 C17 C18 C19 . . -179.9(3)
C17 C18 C19 C20 . . -1.4(5)
C18 C19 C20 C21 . . 1.1(5)
C19 C20 C21 C22 . . -1.3(6)
C18 C17 C22 C21 . . -2.2(5)
C16 C17 C22 C21 . . 179.7(3)
C20 C21 C22 C17 . . 1.9(5)
C7 C6 C23 C24 . . -0.4(4)
C5 C6 C23 C24 . . -178.0(2)
C6 C23 C24 C25 . . -121.4(3)
C6 C23 C24 C1 . 3_575 109.7(3)
C23 C24 C25 C26 . . -42.7(4)
C1 C24 C25 C26 3_575 . 84.7(3)
C23 C24 C25 C30 . . 136.7(3)
C1 C24 C25 C30 3_575 . -96.0(3)
C30 C25 C26 C27 . . -1.2(4)
C24 C25 C26 C27 . . 178.1(2)
C25 C26 C27 C28 . . 0.7(4)
C26 C27 C28 C29 . . -0.2(5)
C27 C28 C29 C30 . . 0.1(5)
C26 C25 C30 C29 . . 1.1(4)
C24 C25 C30 C29 . . -178.3(3)
C28 C29 C30 C25 . . -0.6(5)
